data_7021339
loop_
_publ_author_name
'Habata, Yoichi'
'Oyama, Yosuke'
'Ikeda, Mari'
'Kuwahara, Shunsuke'

_publ_section_title
;
 Argentivorous molecules with two kinds of aromatic side-arms:
 intramolecular competition between side-arms.
;
_journal_issue 23
_journal_name_full 'Dalton transactions (Cambridge, England : 2003)'
_journal_page_first 8212
_journal_page_last 8217
_journal_paper_doi 10.1039/c3dt00034f
_journal_volume 42
_journal_year 2013
_chemical_formula_sum 'C38 H44 F4 N4'
_chemical_formula_weight 632.77
_chemical_name_systematic
;
?
;
_space_group_IT_number 2
_symmetry_cell_setting triclinic
_symmetry_space_group_name_Hall '-P 1'
_symmetry_space_group_name_H-M 'P -1'
_atom_sites_solution_hydrogens geom
_atom_sites_solution_primary direct
_atom_sites_solution_secondary difmap
_audit_creation_method SHELXL-97
_cell_angle_alpha 91.609(2)
_cell_angle_beta 99.574(2)
_cell_angle_gamma 93.894(2)
_cell_formula_units_Z 2
_cell_length_a 9.7254(8)
_cell_length_b 11.1668(10)
_cell_length_c 15.5750(14)
_cell_measurement_temperature 90
_cell_volume 1662.7(3)
_computing_cell_refinement 'Bruker SMART'
_computing_data_collection 'Bruker SMART'
_computing_data_reduction 'Bruker SAINT'
_computing_molecular_graphics 'Bruker SHELXTL'
_computing_publication_material 'Bruker SHELXTL'
_computing_structure_refinement 'SHELXL-97 (Sheldrick, 1997)'
_computing_structure_solution 'SHELXS-97 (Sheldrick, 1990)'
_diffrn_ambient_temperature 90
_diffrn_detector_area_resol_mean 8.366
_diffrn_measured_fraction_theta_full 0.986
_diffrn_measured_fraction_theta_max 0.986
_diffrn_measurement_device_type 'CCD area detector'
_diffrn_measurement_method 'phi and omega scans'
_diffrn_radiation_monochromator graphite
_diffrn_radiation_source 'fine-focus sealed tube'
_diffrn_radiation_type MoK\a
_diffrn_radiation_wavelength 0.71073
_diffrn_reflns_av_R_equivalents 0.0252
_diffrn_reflns_av_sigmaI/netI 0.0625
_diffrn_reflns_limit_h_max 12
_diffrn_reflns_limit_h_min -9
_diffrn_reflns_limit_k_max 13
_diffrn_reflns_limit_k_min -14
_diffrn_reflns_limit_l_max 20
_diffrn_reflns_limit_l_min -20
_diffrn_reflns_number 11994
_diffrn_reflns_theta_full 28.30
_diffrn_reflns_theta_max 28.30
_diffrn_reflns_theta_min 1.83
_exptl_absorpt_coefficient_mu 0.090
_exptl_absorpt_correction_T_max 0.9833
_exptl_absorpt_correction_T_min 0.9722
_exptl_absorpt_correction_type empirical
_exptl_absorpt_process_details 'SADABS, Sheldrick, 1996'
_exptl_crystal_colour colorless
_exptl_crystal_density_diffrn 1.264
_exptl_crystal_density_method 'not measured'
_exptl_crystal_description block
_exptl_crystal_F_000 672
_exptl_crystal_size_max 0.31
_exptl_crystal_size_mid 0.20
_exptl_crystal_size_min 0.19
_refine_diff_density_max 0.332
_refine_diff_density_min -0.227
_refine_diff_density_rms 0.053
_refine_ls_extinction_method none
_refine_ls_goodness_of_fit_ref 1.029
_refine_ls_hydrogen_treatment constr
_refine_ls_matrix_type full
_refine_ls_number_parameters 417
_refine_ls_number_reflns 8151
_refine_ls_number_restraints 0
_refine_ls_restrained_S_all 1.029
_refine_ls_R_factor_all 0.0801
_refine_ls_R_factor_gt 0.0518
_refine_ls_shift/su_max 0.001
_refine_ls_shift/su_mean 0.000
_refine_ls_structure_factor_coef Fsqd
_refine_ls_weighting_details 'calc w=1/[\s^2^(Fo^2^)+(0.0646P)^2^+0.0172P] where P=(Fo^2^+2Fc^2^)/3'
_refine_ls_weighting_scheme calc
_refine_ls_wR_factor_gt 0.1208
_refine_ls_wR_factor_ref 0.1342
_reflns_number_gt 5699
_reflns_number_total 8151
_reflns_threshold_expression >2sigma(I)
_cod_data_source_file c3dt00034f.txt
_cod_data_source_block 1
_cod_depositor_comments
;
The following automatic conversions were performed:

'_symmetry_cell_setting' value 'Triclinic' changed to 'triclinic'
according to /home/saulius/struct/CIF-dictionaries/cif_core.dic
dictionary named 'cif_core.dic' version 2.4.2 from 2011-04-26.

Automatic conversion script
Id: cif_fix_values 1891 2012-01-12 08:04:46Z andrius 
;
_cod_original_sg_symbol_H-M P-1
_cod_database_code 7021339

loop_
_symmetry_equiv_pos_as_xyz
'x, y, z'
'-x, -y, -z'

loop_
_atom_site_label
_atom_site_type_symbol
_atom_site_fract_x
_atom_site_fract_y
_atom_site_fract_z
_atom_site_U_iso_or_equiv
_atom_site_adp_type
_atom_site_occupancy
_atom_site_symmetry_multiplicity
_atom_site_calc_flag
_atom_site_refinement_flags
F4 F 0.54733(10) 1.46775(9) 0.36136(7) 0.0292(2) Uani 1 1 d .
N4 N 0.93766(13) 0.78531(11) 0.45500(8) 0.0167(3) Uani 1 1 d .
F3 F 0.47774(11) 1.17905(10) 0.56543(7) 0.0348(3) Uani 1 1 d .
F1 F 0.45138(12) -0.09772(10) 0.91016(8) 0.0382(3) Uani 1 1 d .
N3 N 0.87510(13) 1.05347(11) 0.38830(8) 0.0165(3) Uani 1 1 d .
N1 N 0.54198(14) 0.35648(12) 0.87865(9) 0.0196(3) Uani 1 1 d .
N2 N 0.71189(13) 0.51960(12) 1.04723(9) 0.0195(3) Uani 1 1 d .
F2 F 0.72526(12) -0.06047(10) 0.69063(8) 0.0418(3) Uani 1 1 d .
C28 C 0.63979(16) 1.27947(14) 0.34993(10) 0.0192(3) Uani 1 1 d .
H28 H 0.6748 1.3037 0.2992 0.023 Uiso 1 1 calc R
C29 C 0.98640(16) 0.58585(13) 0.39977(10) 0.0172(3) Uani 1 1 d .
C30 C 0.90957(16) 0.65532(13) 0.45881(10) 0.0180(3) Uani 1 1 d .
H30A H 0.8078 0.6347 0.4419 0.022 Uiso 1 1 calc R
H30B H 0.9378 0.6311 0.5195 0.022 Uiso 1 1 calc R
C31 C 0.61010(16) 1.13354(15) 0.45668(11) 0.0211(3) Uani 1 1 d .
H31 H 0.6266 1.0576 0.4808 0.025 Uiso 1 1 calc R
C32 C 0.98775(17) 0.43379(14) 0.28650(11) 0.0208(3) Uani 1 1 d .
H32 H 0.9370 0.3772 0.2443 0.025 Uiso 1 1 calc R
C33 C 0.66319(16) 1.16661(14) 0.38253(10) 0.0180(3) Uani 1 1 d .
C34 C 0.91604(16) 0.50347(14) 0.33682(10) 0.0190(3) Uani 1 1 d .
H34 H 0.8168 0.4945 0.3279 0.023 Uiso 1 1 calc R
C35 C 0.74136(16) 1.07977(14) 0.33658(10) 0.0196(3) Uani 1 1 d .
H35A H 0.6822 1.0038 0.3225 0.024 Uiso 1 1 calc R
H35B H 0.7587 1.1138 0.2810 0.024 Uiso 1 1 calc R
C36 C 1.02128(16) 0.84335(14) 0.60928(10) 0.0181(3) Uani 1 1 d .
H36A H 0.9825 0.8439 0.6642 0.022 Uiso 1 1 calc R
H36B H 1.0682 0.7679 0.6052 0.022 Uiso 1 1 calc R
C37 C 0.90227(16) 0.84639(14) 0.53235(10) 0.0179(3) Uani 1 1 d .
H37A H 0.8159 0.8064 0.5474 0.022 Uiso 1 1 calc R
H37B H 0.8845 0.9308 0.5195 0.022 Uiso 1 1 calc R
C38 C 1.20328(17) 0.53125(15) 0.35863(11) 0.0227(4) Uani 1 1 d .
H38 H 1.3023 0.5422 0.3661 0.027 Uiso 1 1 calc R
C39 C 0.56498(17) 1.35577(14) 0.39230(11) 0.0213(3) Uani 1 1 d .
C40 C 1.13155(16) 0.60058(14) 0.40910(11) 0.0207(3) Uani 1 1 d .
H40 H 1.1819 0.6586 0.4504 0.025 Uiso 1 1 calc R
C5 C 0.32674(17) 0.46731(15) 0.86592(11) 0.0213(3) Uani 1 1 d .
H5A H 0.2865 0.5312 0.8289 0.026 Uiso 1 1 calc R
H5B H 0.2864 0.3888 0.8386 0.026 Uiso 1 1 calc R
C6 C 0.98048(17) 0.76165(16) 1.12163(11) 0.0246(4) Uani 1 1 d .
H6 H 1.0444 0.7138 1.1555 0.030 Uiso 1 1 calc R
C41 C 0.92705(17) 0.94788(14) 0.34881(10) 0.0187(3) Uani 1 1 d .
H41A H 1.0298 0.9508 0.3667 0.022 Uiso 1 1 calc R
H41B H 0.9076 0.9534 0.2847 0.022 Uiso 1 1 calc R
C7 C 0.77955(17) 0.77995(16) 1.01343(11) 0.0246(4) Uani 1 1 d .
H7 H 0.7043 0.7445 0.9717 0.030 Uiso 1 1 calc R
C42 C 0.50831(16) 1.32515(15) 0.46453(11) 0.0227(4) Uani 1 1 d .
H42 H 0.4552 1.3783 0.4920 0.027 Uiso 1 1 calc R
C8 C 0.68719(16) 0.36375(15) 0.92314(11) 0.0222(4) Uani 1 1 d .
H8A H 0.7413 0.4272 0.8971 0.027 Uiso 1 1 calc R
H8B H 0.7277 0.2865 0.9136 0.027 Uiso 1 1 calc R
C9 C 0.58860(18) -0.08333(16) 0.80052(12) 0.0278(4) Uani 1 1 d .
H9 H 0.6002 -0.1671 0.8017 0.033 Uiso 1 1 calc R
C10 C 0.48501(16) 0.47511(15) 0.86993(11) 0.0206(3) Uani 1 1 d .
H10A H 0.5080 0.5112 0.8163 0.025 Uiso 1 1 calc R
H10B H 0.5297 0.5284 0.9202 0.025 Uiso 1 1 calc R
C11 C 0.55328(17) 0.16383(15) 0.79715(11) 0.0228(4) Uani 1 1 d .
C43 C 1.13230(17) 0.44580(14) 0.29712(11) 0.0211(3) Uani 1 1 d .
C44 C 0.86480(16) 0.82729(14) 0.37237(10) 0.0182(3) Uani 1 1 d .
H44A H 0.7652 0.8341 0.3766 0.022 Uiso 1 1 calc R
H44B H 0.8690 0.7670 0.3252 0.022 Uiso 1 1 calc R
C12 C 0.70240(17) 0.39125(14) 1.02070(11) 0.0218(3) Uani 1 1 d .
H12A H 0.6213 0.3510 1.0419 0.026 Uiso 1 1 calc R
H12B H 0.7874 0.3556 1.0501 0.026 Uiso 1 1 calc R
C45 C 1.21041(19) 0.36533(16) 0.24522(12) 0.0288(4) Uani 1 1 d .
H45A H 1.2268 0.2907 0.2757 0.043 Uiso 1 1 calc R
H45B H 1.3002 0.4066 0.2391 0.043 Uiso 1 1 calc R
H45C H 1.1547 0.3467 0.1874 0.043 Uiso 1 1 calc R
C13 C 0.90602(18) 0.95901(16) 1.08560(11) 0.0243(4) Uani 1 1 d .
C46 C 0.53345(17) 1.21250(16) 0.49448(11) 0.0235(4) Uani 1 1 d .
C14 C 0.85490(17) 0.57165(15) 1.04785(12) 0.0236(4) Uani 1 1 d .
H14A H 0.8837 0.5500 0.9917 0.028 Uiso 1 1 calc R
H14B H 0.9188 0.5356 1.0947 0.028 Uiso 1 1 calc R
C15 C 0.9217(2) 1.09388(16) 1.09948(12) 0.0317(4) Uani 1 1 d .
H15A H 1.0022 1.1165 1.1451 0.047 Uiso 1 1 calc R
H15B H 0.8369 1.1218 1.1172 0.047 Uiso 1 1 calc R
H15C H 0.9363 1.1309 1.0451 0.047 Uiso 1 1 calc R
C16 C 0.87086(17) 0.70662(15) 1.06158(11) 0.0220(4) Uani 1 1 d .
C17 C 0.49182(17) 0.09305(15) 0.85466(11) 0.0245(4) Uani 1 1 d .
H17 H 0.4375 0.1274 0.8930 0.029 Uiso 1 1 calc R
C18 C 0.63359(17) 0.11135(16) 0.74214(11) 0.0257(4) Uani 1 1 d .
H18 H 0.6779 0.1588 0.7034 0.031 Uiso 1 1 calc R
C19 C 0.52989(19) 0.29639(15) 0.79259(11) 0.0241(4) Uani 1 1 d .
H19A H 0.5991 0.3361 0.7607 0.029 Uiso 1 1 calc R
H19B H 0.4356 0.3059 0.7592 0.029 Uiso 1 1 calc R
C20 C 0.99726(17) 0.88598(16) 1.13254(11) 0.0262(4) Uani 1 1 d .
H20 H 1.0736 0.9216 1.1734 0.031 Uiso 1 1 calc R
C21 C 0.79651(18) 0.90398(16) 1.02523(11) 0.0253(4) Uani 1 1 d .
H21 H 0.7325 0.9521 0.9917 0.030 Uiso 1 1 calc R
C22 C 0.51144(18) -0.02753(16) 0.85466(12) 0.0274(4) Uani 1 1 d .
C23 C 0.64752(18) -0.01025(16) 0.74493(12) 0.0275(4) Uani 1 1 d .

loop_
_atom_site_aniso_label
_atom_site_aniso_U_11
_atom_site_aniso_U_22
_atom_site_aniso_U_33
_atom_site_aniso_U_23
_atom_site_aniso_U_13
_atom_site_aniso_U_12
F4 0.0302(5) 0.0183(5) 0.0414(6) 0.0061(4) 0.0091(5) 0.0089(4)
N4 0.0212(7) 0.0115(6) 0.0172(6) -0.0006(5) 0.0022(5) 0.0035(5)
F3 0.0359(6) 0.0430(7) 0.0301(6) 0.0088(5) 0.0157(5) 0.0070(5)
F1 0.0441(7) 0.0275(6) 0.0443(7) 0.0054(5) 0.0117(6) 0.0001(5)
N3 0.0185(6) 0.0125(6) 0.0178(6) -0.0005(5) 0.0006(5) 0.0031(5)
N1 0.0203(7) 0.0196(7) 0.0186(7) -0.0030(5) 0.0023(6) 0.0045(5)
N2 0.0179(7) 0.0199(7) 0.0208(7) -0.0022(6) 0.0036(6) 0.0026(5)
F2 0.0424(7) 0.0399(7) 0.0466(7) -0.0141(6) 0.0161(6) 0.0124(5)
C28 0.0178(8) 0.0197(8) 0.0195(8) 0.0003(6) 0.0023(6) 0.0005(6)
C29 0.0200(8) 0.0120(7) 0.0198(8) 0.0027(6) 0.0027(6) 0.0027(6)
C30 0.0192(8) 0.0143(8) 0.0200(8) -0.0001(6) 0.0026(6) 0.0008(6)
C31 0.0191(8) 0.0197(8) 0.0230(8) 0.0032(7) -0.0009(7) 0.0017(6)
C32 0.0249(8) 0.0160(8) 0.0204(8) -0.0009(6) 0.0004(7) 0.0013(6)
C33 0.0152(7) 0.0170(8) 0.0197(8) -0.0032(6) -0.0019(6) 0.0002(6)
C34 0.0176(8) 0.0166(8) 0.0222(8) 0.0021(6) 0.0011(6) 0.0018(6)
C35 0.0216(8) 0.0169(8) 0.0194(8) -0.0006(6) 0.0002(7) 0.0029(6)
C36 0.0221(8) 0.0141(8) 0.0185(8) 0.0029(6) 0.0036(6) 0.0023(6)
C37 0.0201(8) 0.0152(8) 0.0188(8) -0.0013(6) 0.0041(6) 0.0030(6)
C38 0.0184(8) 0.0202(8) 0.0300(9) 0.0013(7) 0.0055(7) 0.0011(6)
C39 0.0185(8) 0.0160(8) 0.0283(9) 0.0013(7) 0.0002(7) 0.0032(6)
C40 0.0209(8) 0.0154(8) 0.0245(8) -0.0003(6) 0.0009(7) 0.0005(6)
C5 0.0218(8) 0.0232(9) 0.0183(8) -0.0016(7) 0.0009(7) 0.0052(7)
C6 0.0161(8) 0.0340(10) 0.0232(9) -0.0048(7) 0.0021(7) 0.0029(7)
C41 0.0227(8) 0.0174(8) 0.0168(8) -0.0001(6) 0.0044(6) 0.0048(6)
C7 0.0217(8) 0.0270(9) 0.0238(9) -0.0022(7) 0.0020(7) -0.0025(7)
C42 0.0167(8) 0.0238(9) 0.0276(9) -0.0040(7) 0.0038(7) 0.0045(6)
C8 0.0195(8) 0.0215(9) 0.0262(9) -0.0036(7) 0.0054(7) 0.0038(6)
C9 0.0230(9) 0.0242(9) 0.0327(10) -0.0074(8) -0.0055(8) 0.0049(7)
C10 0.0227(8) 0.0201(8) 0.0194(8) 0.0006(6) 0.0043(7) 0.0022(6)
C11 0.0217(8) 0.0253(9) 0.0197(8) -0.0057(7) -0.0012(7) 0.0038(7)
C43 0.0260(8) 0.0157(8) 0.0234(8) 0.0035(6) 0.0080(7) 0.0044(6)
C44 0.0201(8) 0.0160(8) 0.0176(8) -0.0026(6) 0.0008(6) 0.0029(6)
C12 0.0220(8) 0.0196(8) 0.0242(8) 0.0006(7) 0.0033(7) 0.0063(6)
C45 0.0304(9) 0.0227(9) 0.0358(10) -0.0033(8) 0.0135(8) 0.0034(7)
C13 0.0254(9) 0.0264(9) 0.0225(8) -0.0046(7) 0.0116(7) -0.0040(7)
C46 0.0198(8) 0.0294(9) 0.0213(8) 0.0016(7) 0.0048(7) -0.0008(7)
C14 0.0183(8) 0.0259(9) 0.0269(9) -0.0015(7) 0.0040(7) 0.0050(7)
C15 0.0364(10) 0.0281(10) 0.0317(10) -0.0059(8) 0.0139(8) -0.0058(8)
C16 0.0185(8) 0.0263(9) 0.0217(8) -0.0033(7) 0.0059(7) 0.0019(6)
C17 0.0233(8) 0.0267(9) 0.0237(9) -0.0048(7) 0.0041(7) 0.0038(7)
C18 0.0211(8) 0.0313(10) 0.0231(9) -0.0058(7) 0.0002(7) 0.0022(7)
C19 0.0297(9) 0.0249(9) 0.0186(8) -0.0020(7) 0.0059(7) 0.0044(7)
C20 0.0203(8) 0.0363(10) 0.0212(8) -0.0089(7) 0.0051(7) -0.0032(7)
C21 0.0262(9) 0.0259(9) 0.0239(9) 0.0015(7) 0.0049(7) 0.0012(7)
C22 0.0250(9) 0.0287(10) 0.0257(9) -0.0017(7) -0.0022(7) -0.0014(7)
C23 0.0226(8) 0.0312(10) 0.0274(9) -0.0117(8) 0.0003(7) 0.0067(7)

loop_
_atom_type_symbol
_atom_type_description
_atom_type_scat_dispersion_real
_atom_type_scat_dispersion_imag
_atom_type_scat_source
C C 0.0033 0.0016 'International Tables Vol C Tables 4.2.6.8 and 6.1.1.4'
H H 0.0000 0.0000 'International Tables Vol C Tables 4.2.6.8 and 6.1.1.4'
N N 0.0061 0.0033 'International Tables Vol C Tables 4.2.6.8 and 6.1.1.4'
F F 0.0171 0.0103 'International Tables Vol C Tables 4.2.6.8 and 6.1.1.4'

loop_
_geom_angle_atom_site_label_1
_geom_angle_atom_site_label_2
_geom_angle_atom_site_label_3
_geom_angle
_geom_angle_site_symmetry_1
_geom_angle_site_symmetry_3
C30 N4 C44 109.85(12) . .
C30 N4 C37 110.12(12) . .
C44 N4 C37 113.68(12) . .
C35 N3 C41 109.21(12) . .
C35 N3 C36 110.40(12) . 2_776
C41 N3 C36 109.11(12) . 2_776
C8 N1 C19 110.20(13) . .
C8 N1 C10 112.50(13) . .
C19 N1 C10 109.94(13) . .
C14 N2 C5 110.56(13) . 2_667
C14 N2 C12 109.54(12) . .
C5 N2 C12 109.39(13) 2_667 .
C39 C28 C33 119.06(15) . .
C39 C28 H28 120.5 . .
C33 C28 H28 120.5 . .
C34 C29 C40 118.12(15) . .
C34 C29 C30 121.38(14) . .
C40 C29 C30 120.47(14) . .
N4 C30 C29 112.41(13) . .
N4 C30 H30A 109.1 . .
C29 C30 H30A 109.1 . .
N4 C30 H30B 109.1 . .
C29 C30 H30B 109.1 . .
H30A C30 H30B 107.9 . .
C46 C31 C33 118.89(15) . .
C46 C31 H31 120.6 . .
C33 C31 H31 120.6 . .
C43 C32 C34 120.82(15) . .
C43 C32 H32 119.6 . .
C34 C32 H32 119.6 . .
C31 C33 C28 119.15(15) . .
C31 C33 C35 120.35(14) . .
C28 C33 C35 120.47(14) . .
C29 C34 C32 121.26(15) . .
C29 C34 H34 119.4 . .
C32 C34 H34 119.4 . .
N3 C35 C33 113.13(12) . .
N3 C35 H35A 109.0 . .
C33 C35 H35A 109.0 . .
N3 C35 H35B 109.0 . .
C33 C35 H35B 109.0 . .
H35A C35 H35B 107.8 . .
N3 C36 C37 111.89(13) 2_776 .
N3 C36 H36A 109.2 2_776 .
C37 C36 H36A 109.2 . .
N3 C36 H36B 109.2 2_776 .
C37 C36 H36B 109.2 . .
H36A C36 H36B 107.9 . .
N4 C37 C36 110.44(12) . .
N4 C37 H37A 109.6 . .
C36 C37 H37A 109.6 . .
N4 C37 H37B 109.6 . .
C36 C37 H37B 109.6 . .
H37A C37 H37B 108.1 . .
C40 C38 C43 121.06(15) . .
C40 C38 H38 119.5 . .
C43 C38 H38 119.5 . .
F4 C39 C42 118.29(14) . .
F4 C39 C28 118.33(15) . .
C42 C39 C28 123.38(15) . .
C38 C40 C29 120.61(15) . .
C38 C40 H40 119.7 . .
C29 C40 H40 119.7 . .
N2 C5 C10 112.00(13) 2_667 .
N2 C5 H5A 109.2 2_667 .
C10 C5 H5A 109.2 . .
N2 C5 H5B 109.2 2_667 .
C10 C5 H5B 109.2 . .
H5A C5 H5B 107.9 . .
C20 C6 C16 120.60(16) . .
C20 C6 H6 119.7 . .
C16 C6 H6 119.7 . .
N3 C41 C44 115.15(13) . .
N3 C41 H41A 108.5 . .
C44 C41 H41A 108.5 . .
N3 C41 H41B 108.5 . .
C44 C41 H41B 108.5 . .
H41A C41 H41B 107.5 . .
C21 C7 C16 121.12(16) . .
C21 C7 H7 119.4 . .
C16 C7 H7 119.4 . .
C39 C42 C46 115.68(15) . .
C39 C42 H42 122.2 . .
C46 C42 H42 122.2 . .
N1 C8 C12 113.09(13) . .
N1 C8 H8A 109.0 . .
C12 C8 H8A 109.0 . .
N1 C8 H8B 109.0 . .
C12 C8 H8B 109.0 . .
H8A C8 H8B 107.8 . .
C23 C9 C22 115.85(17) . .
C23 C9 H9 122.1 . .
C22 C9 H9 122.1 . .
N1 C10 C5 112.04(13) . .
N1 C10 H10A 109.2 . .
C5 C10 H10A 109.2 . .
N1 C10 H10B 109.2 . .
C5 C10 H10B 109.2 . .
H10A C10 H10B 107.9 . .
C17 C11 C18 119.60(17) . .
C17 C11 C19 120.24(15) . .
C18 C11 C19 120.14(16) . .
C32 C43 C38 118.07(15) . .
C32 C43 C45 120.61(15) . .
C38 C43 C45 121.29(15) . .
N4 C44 C41 112.70(12) . .
N4 C44 H44A 109.1 . .
C41 C44 H44A 109.1 . .
N4 C44 H44B 109.1 . .
C41 C44 H44B 109.1 . .
H44A C44 H44B 107.8 . .
N2 C12 C8 115.55(14) . .
N2 C12 H12A 108.4 . .
C8 C12 H12A 108.4 . .
N2 C12 H12B 108.4 . .
C8 C12 H12B 108.4 . .
H12A C12 H12B 107.5 . .
C43 C45 H45A 109.5 . .
C43 C45 H45B 109.5 . .
H45A C45 H45B 109.5 . .
C43 C45 H45C 109.5 . .
H45A C45 H45C 109.5 . .
H45B C45 H45C 109.5 . .
C20 C13 C21 117.72(16) . .
C20 C13 C15 121.68(16) . .
C21 C13 C15 120.60(17) . .
F3 C46 C31 119.07(15) . .
F3 C46 C42 117.13(15) . .
C31 C46 C42 123.80(16) . .
N2 C14 C16 113.71(13) . .
N2 C14 H14A 108.8 . .
C16 C14 H14A 108.8 . .
N2 C14 H14B 108.8 . .
C16 C14 H14B 108.8 . .
H14A C14 H14B 107.7 . .
C13 C15 H15A 109.5 . .
C13 C15 H15B 109.5 . .
H15A C15 H15B 109.5 . .
C13 C15 H15C 109.5 . .
H15A C15 H15C 109.5 . .
H15B C15 H15C 109.5 . .
C7 C16 C6 117.88(16) . .
C7 C16 C14 121.47(15) . .
C6 C16 C14 120.64(15) . .
C22 C17 C11 118.47(16) . .
C22 C17 H17 120.8 . .
C11 C17 H17 120.8 . .
C23 C18 C11 118.80(18) . .
C23 C18 H18 120.6 . .
C11 C18 H18 120.6 . .
N1 C19 C11 113.01(14) . .
N1 C19 H19A 109.0 . .
C11 C19 H19A 109.0 . .
N1 C19 H19B 109.0 . .
C11 C19 H19B 109.0 . .
H19A C19 H19B 107.8 . .
C13 C20 C6 121.71(16) . .
C13 C20 H20 119.1 . .
C6 C20 H20 119.1 . .
C7 C21 C13 120.96(17) . .
C7 C21 H21 119.5 . .
C13 C21 H21 119.5 . .
F1 C22 C17 119.05(16) . .
F1 C22 C9 117.17(16) . .
C17 C22 C9 123.78(18) . .
F2 C23 C9 118.26(16) . .
F2 C23 C18 118.25(17) . .
C9 C23 C18 123.48(17) . .

loop_
_geom_bond_atom_site_label_1
_geom_bond_atom_site_label_2
_geom_bond_distance
_geom_bond_site_symmetry_2
F4 C39 1.3641(18) .
N4 C30 1.4635(19) .
N4 C44 1.468(2) .
N4 C37 1.4694(19) .
F3 C46 1.3598(19) .
F1 C22 1.359(2) .
N3 C35 1.4641(19) .
N3 C41 1.4723(19) .
N3 C36 1.4737(19) 2_776
N1 C8 1.462(2) .
N1 C19 1.465(2) .
N1 C10 1.471(2) .
N2 C14 1.469(2) .
N2 C5 1.469(2) 2_667
N2 C12 1.473(2) .
F2 C23 1.358(2) .
C28 C39 1.380(2) .
C28 C33 1.391(2) .
C28 H28 0.9500 .
C29 C34 1.384(2) .
C29 C40 1.393(2) .
C29 C30 1.508(2) .
C30 H30A 0.9900 .
C30 H30B 0.9900 .
C31 C46 1.373(2) .
C31 C33 1.390(2) .
C31 H31 0.9500 .
C32 C43 1.385(2) .
C32 C34 1.388(2) .
C32 H32 0.9500 .
C33 C35 1.508(2) .
C34 H34 0.9500 .
C35 H35A 0.9900 .
C35 H35B 0.9900 .
C36 N3 1.4737(19) 2_776
C36 C37 1.524(2) .
C36 H36A 0.9900 .
C36 H36B 0.9900 .
C37 H37A 0.9900 .
C37 H37B 0.9900 .
C38 C40 1.388(2) .
C38 C43 1.394(2) .
C38 H38 0.9500 .
C39 C42 1.374(2) .
C40 H40 0.9500 .
C5 N2 1.469(2) 2_667
C5 C10 1.527(2) .
C5 H5A 0.9900 .
C5 H5B 0.9900 .
C6 C20 1.389(3) .
C6 C16 1.391(2) .
C6 H6 0.9500 .
C41 C44 1.518(2) .
C41 H41A 0.9900 .
C41 H41B 0.9900 .
C7 C21 1.387(2) .
C7 C16 1.390(2) .
C7 H7 0.9500 .
C42 C46 1.377(2) .
C42 H42 0.9500 .
C8 C12 1.522(2) .
C8 H8A 0.9900 .
C8 H8B 0.9900 .
C9 C23 1.373(3) .
C9 C22 1.381(3) .
C9 H9 0.9500 .
C10 H10A 0.9900 .
C10 H10B 0.9900 .
C11 C17 1.392(2) .
C11 C18 1.394(2) .
C11 C19 1.515(2) .
C43 C45 1.515(2) .
C44 H44A 0.9900 .
C44 H44B 0.9900 .
C12 H12A 0.9900 .
C12 H12B 0.9900 .
C45 H45A 0.9800 .
C45 H45B 0.9800 .
C45 H45C 0.9800 .
C13 C20 1.379(2) .
C13 C21 1.393(2) .
C13 C15 1.509(2) .
C14 C16 1.510(2) .
C14 H14A 0.9900 .
C14 H14B 0.9900 .
C15 H15A 0.9800 .
C15 H15B 0.9800 .
C15 H15C 0.9800 .
C17 C22 1.373(3) .
C17 H17 0.9500 .
C18 C23 1.375(3) .
C18 H18 0.9500 .
C19 H19A 0.9900 .
C19 H19B 0.9900 .
C20 H20 0.9500 .
C21 H21 0.9500 .
